data_7207516
loop_
_publ_author_name
'Perumalla, Sathyanarayana Reddy'
'Shi, Limin'
'Sun, Changquan Calvin'

_publ_section_title
;
 Ionized form of acetaminophen with improved compaction properties
;
_journal_issue 7
_journal_name_full CrystEngComm
_journal_page_first 2389
_journal_paper_doi 10.1039/c1ce06278f
_journal_volume 14
_journal_year 2012
_chemical_formula_sum 'C8 H12 Cl N O3'
_chemical_formula_weight 205.64
_chemical_name_common 'Acetaminophen hydrochloride hydrate'
_chemical_name_systematic
;
?
;
_space_group_IT_number 14
_symmetry_cell_setting monoclinic
_symmetry_space_group_name_Hall '-P 2ybc'
_symmetry_space_group_name_H-M 'P 1 21/c 1'
_atom_sites_solution_hydrogens geom
_atom_sites_solution_primary direct
_atom_sites_solution_secondary difmap
_audit_creation_method SHELXL-97
_cell_angle_alpha 90.00
_cell_angle_beta 97.2570(10)
_cell_angle_gamma 90.00
_cell_formula_units_Z 4
_cell_length_a 6.2761(6)
_cell_length_b 22.345(2)
_cell_length_c 6.8833(7)
_cell_measurement_reflns_used 5012
_cell_measurement_temperature 173(2)
_cell_measurement_theta_max 28.24
_cell_measurement_theta_min 3.12
_cell_volume 957.58(16)
_computing_cell_refinement 'Bruker SAINT'
_computing_data_collection 'Bruker Apex2'
_computing_data_reduction 'Bruker SAINT'
_computing_molecular_graphics 'Bruker SHELXTL'
_computing_publication_material 'Bruker SHELXTL'
_computing_structure_refinement 'SHELXL-97 (Sheldrick, 1997)'
_computing_structure_solution 'SHELXS-97 (Sheldrick, 1990)'
_diffrn_ambient_temperature 173(2)
_diffrn_measured_fraction_theta_full 0.996
_diffrn_measured_fraction_theta_max 0.996
_diffrn_measurement_device_type 'Bruker Apex II platform CCD'
_diffrn_measurement_method 'Omega and Phi scans'
_diffrn_radiation_monochromator graphite
_diffrn_radiation_source 'fine-focus sealed tube'
_diffrn_radiation_type MoK\a
_diffrn_radiation_wavelength 0.71073
_diffrn_reflns_av_R_equivalents 0.0248
_diffrn_reflns_av_sigmaI/netI 0.0183
_diffrn_reflns_limit_h_max 7
_diffrn_reflns_limit_h_min -7
_diffrn_reflns_limit_k_max 28
_diffrn_reflns_limit_k_min -28
_diffrn_reflns_limit_l_max 8
_diffrn_reflns_limit_l_min -8
_diffrn_reflns_number 10318
_diffrn_reflns_theta_full 26.84
_diffrn_reflns_theta_max 26.84
_diffrn_reflns_theta_min 1.82
_exptl_absorpt_coefficient_mu 0.374
_exptl_absorpt_correction_T_max 0.9426
_exptl_absorpt_correction_T_min 0.8772
_exptl_absorpt_correction_type multi-scan
_exptl_absorpt_process_details 'SADABS (G. Sheldrick, 2003)'
_exptl_crystal_colour Colorless
_exptl_crystal_density_diffrn 1.426
_exptl_crystal_density_method 'not measured'
_exptl_crystal_description Plates
_exptl_crystal_F_000 432
_exptl_crystal_size_max 0.36
_exptl_crystal_size_mid 0.26
_exptl_crystal_size_min 0.16
_refine_diff_density_max 0.193
_refine_diff_density_min -0.243
_refine_diff_density_rms 0.046
_refine_ls_extinction_method none
_refine_ls_goodness_of_fit_ref 1.060
_refine_ls_hydrogen_treatment mixed
_refine_ls_matrix_type full
_refine_ls_number_parameters 166
_refine_ls_number_reflns 2043
_refine_ls_number_restraints 0
_refine_ls_restrained_S_all 1.060
_refine_ls_R_factor_all 0.0306
_refine_ls_R_factor_gt 0.0272
_refine_ls_shift/su_max 0.002
_refine_ls_shift/su_mean 0.000
_refine_ls_structure_factor_coef Fsqd
_refine_ls_weighting_details 'calc w=1/[\s^2^(Fo^2^)+(0.0376P)^2^+0.2988P] where P=(Fo^2^+2Fc^2^)/3'
_refine_ls_weighting_scheme calc
_refine_ls_wR_factor_gt 0.0734
_refine_ls_wR_factor_ref 0.0760
_reflns_number_gt 1853
_reflns_number_total 2043
_reflns_threshold_expression >2sigma(I)
_cod_data_source_file c1ce06278f.txt
_cod_data_source_block 11048_0m
_cod_depositor_comments
;
The following automatic conversions were performed:

'_symmetry_cell_setting' value 'Monoclinic' changed to 'monoclinic'
according to /home/saulius/struct/CIF-dictionaries/cif_core.dic
dictionary named 'cif_core.dic' version 2.4.1 from
2010-06-29.

'_exptl_absorpt_correction_type' value 'Multi-Scan'
changed to 'multi-scan' according to
/home/saulius/struct/CIF-dictionaries/cif_core.dic dictionary named
'cif_core.dic' version 2.4.1 from 2010-06-29.

Automatic conversion script
Id: cif_fix_values 1715 2011-07-08 13:25:40Z adriana 
;
_cod_original_cell_volume 957.56(16)
_cod_original_sg_symbol_H-M P2(1)/c
_cod_database_code 7207516

loop_
_symmetry_equiv_pos_as_xyz
'x, y, z'
'-x, y+1/2, -z+1/2'
'-x, -y, -z'
'x, -y-1/2, z-1/2'

loop_
_atom_site_label
_atom_site_type_symbol
_atom_site_fract_x
_atom_site_fract_y
_atom_site_fract_z
_atom_site_U_iso_or_equiv
_atom_site_adp_type
_atom_site_occupancy
_atom_site_symmetry_multiplicity
_atom_site_calc_flag
Cl1 Cl 0.39914(5) 0.320966(13) 0.53254(5) 0.03390(12) Uani 1 1 d
O4 O 1.14861(18) -0.14149(4) 0.77012(16) 0.0357(2) Uani 1 1 d
O7 O 0.67269(15) 0.11502(4) 0.63529(14) 0.0304(2) Uani 1 1 d
O100 O 0.37965(17) 0.18330(5) 0.48849(18) 0.0363(2) Uani 1 1 d
C2 C 0.8720(2) 0.00176(6) 0.72010(18) 0.0276(3) Uani 1 1 d
N1 N 1.01647(18) 0.10527(4) 0.76777(15) 0.0266(2) Uani 1 1 d
C4 C 1.1207(2) -0.08079(5) 0.76756(17) 0.0270(3) Uani 1 1 d
C1 C 1.0410(2) 0.04170(5) 0.76175(16) 0.0241(2) Uani 1 1 d
C3 C 0.9136(2) -0.05918(6) 0.72274(19) 0.0295(3) Uani 1 1 d
C6 C 1.2499(2) 0.02027(6) 0.80230(18) 0.0289(3) Uani 1 1 d
C8 C 0.8737(3) 0.20524(6) 0.7241(2) 0.0352(3) Uani 1 1 d
C7 C 0.8519(2) 0.13910(5) 0.70803(17) 0.0261(3) Uani 1 1 d
C5 C 1.2903(2) -0.04070(6) 0.80556(19) 0.0292(3) Uani 1 1 d
H5 H 1.433(3) -0.0540(7) 0.833(2) 0.040(4) Uiso 1 1 d
H2 H 0.727(3) 0.0154(7) 0.691(2) 0.040(4) Uiso 1 1 d
H1 H 1.124(3) 0.1233(7) 0.822(2) 0.036(4) Uiso 1 1 d
H6 H 1.367(2) 0.0488(7) 0.832(2) 0.032(4) Uiso 1 1 d
H8C H 0.756(3) 0.2215(9) 0.782(3) 0.060(5) Uiso 1 1 d
H7 H 0.573(3) 0.1415(9) 0.588(3) 0.060(6) Uiso 1 1 d
H4 H 1.265(3) -0.1469(9) 0.820(3) 0.056(6) Uiso 1 1 d
H3 H 0.808(3) -0.0869(8) 0.695(2) 0.039(4) Uiso 1 1 d
H8B H 1.012(3) 0.2166(8) 0.802(3) 0.055(5) Uiso 1 1 d
H10B H 0.388(3) 0.2192(11) 0.516(3) 0.055(6) Uiso 1 1 d
H10A H 0.374(4) 0.1835(9) 0.364(4) 0.065(6) Uiso 1 1 d
H8A H 0.864(3) 0.2217(10) 0.601(3) 0.073(6) Uiso 1 1 d

loop_
_atom_site_aniso_label
_atom_site_aniso_U_11
_atom_site_aniso_U_22
_atom_site_aniso_U_33
_atom_site_aniso_U_23
_atom_site_aniso_U_13
_atom_site_aniso_U_12
Cl1 0.0388(2) 0.02285(17) 0.0377(2) -0.00069(11) -0.00431(14) 0.00220(12)
O4 0.0379(6) 0.0204(5) 0.0483(6) -0.0004(4) 0.0032(5) 0.0025(4)
O7 0.0321(5) 0.0223(4) 0.0357(5) -0.0013(4) -0.0006(4) 0.0014(4)
O100 0.0431(6) 0.0232(5) 0.0396(6) -0.0029(4) -0.0065(5) 0.0017(4)
C2 0.0281(6) 0.0252(6) 0.0295(6) 0.0004(5) 0.0038(5) 0.0001(5)
N1 0.0301(6) 0.0208(5) 0.0279(5) -0.0022(4) -0.0002(4) -0.0028(4)
C4 0.0356(7) 0.0214(6) 0.0245(6) -0.0005(4) 0.0060(5) 0.0009(5)
C1 0.0317(6) 0.0202(5) 0.0204(5) -0.0012(4) 0.0033(5) 0.0004(5)
C3 0.0301(7) 0.0234(6) 0.0352(7) -0.0009(5) 0.0047(5) -0.0046(5)
C6 0.0295(7) 0.0254(6) 0.0305(6) -0.0026(5) -0.0005(5) -0.0027(5)
C8 0.0420(8) 0.0221(6) 0.0400(8) -0.0007(5) -0.0010(6) 0.0004(5)
C7 0.0338(6) 0.0233(6) 0.0215(5) -0.0008(4) 0.0049(5) -0.0009(5)
C5 0.0290(7) 0.0268(6) 0.0313(6) -0.0018(5) 0.0014(5) 0.0028(5)

loop_
_atom_type_symbol
_atom_type_description
_atom_type_scat_dispersion_real
_atom_type_scat_dispersion_imag
_atom_type_scat_source
C C 0.0033 0.0016 'International Tables Vol C Tables 4.2.6.8 and 6.1.1.4'
H H 0.0000 0.0000 'International Tables Vol C Tables 4.2.6.8 and 6.1.1.4'
N N 0.0061 0.0033 'International Tables Vol C Tables 4.2.6.8 and 6.1.1.4'
O O 0.0106 0.0060 'International Tables Vol C Tables 4.2.6.8 and 6.1.1.4'
Cl Cl 0.1484 0.1585 'International Tables Vol C Tables 4.2.6.8 and 6.1.1.4'

loop_
_geom_angle_atom_site_label_1
_geom_angle_atom_site_label_2
_geom_angle_atom_site_label_3
_geom_angle
C4 O4 H4 105.8(16)
C7 O7 H7 113.6(13)
H10B O100 H10A 102.9(18)
C3 C2 C1 119.43(12)
C3 C2 H2 119.2(10)
C1 C2 H2 121.4(10)
C7 N1 C1 130.60(11)
C7 N1 H1 115.2(11)
C1 N1 H1 114.1(11)
O4 C4 C3 117.65(12)
O4 C4 C5 122.86(12)
C3 C4 C5 119.48(12)
C2 C1 C6 119.77(11)
C2 C1 N1 124.21(12)
C6 C1 N1 116.02(11)
C4 C3 C2 121.02(12)
C4 C3 H3 116.5(10)
C2 C3 H3 122.5(11)
C5 C6 C1 120.51(12)
C5 C6 H6 120.6(9)
C1 C6 H6 118.8(9)
C7 C8 H8C 109.9(12)
C7 C8 H8B 111.1(11)
H8C C8 H8B 110.4(16)
C7 C8 H8A 109.5(14)
H8C C8 H8A 105.6(18)
H8B C8 H8A 110.2(17)
O7 C7 N1 119.86(11)
O7 C7 C8 120.75(12)
N1 C7 C8 119.40(12)
C6 C5 C4 119.76(12)
C6 C5 H5 118.9(10)
C4 C5 H5 121.4(10)

loop_
_geom_bond_atom_site_label_1
_geom_bond_atom_site_label_2
_geom_bond_distance
O4 C4 1.3676(15)
O4 H4 0.78(2)
O7 C7 1.2895(15)
O7 H7 0.89(2)
O100 H10B 0.82(2)
O100 H10A 0.85(2)
C2 C3 1.3861(18)
C2 C1 1.3881(18)
C2 H2 0.959(17)
N1 C7 1.3040(17)
N1 C1 1.4298(15)
N1 H1 0.834(17)
C4 C3 1.3843(19)
C4 C5 1.3905(18)
C1 C6 1.3906(18)
C3 H3 0.909(17)
C6 C5 1.3854(18)
C6 H6 0.973(16)
C8 C7 1.4871(18)
C8 H8C 0.95(2)
C8 H8B 1.00(2)
C8 H8A 0.92(2)
C5 H5 0.938(17)
